data_2201687
loop_
_publ_author_name
'Alan L. Raine'
'Craig M. Williams'
'Paul V. Bernhardt'

_publ_section_title
;
 1-(Phenylethynyl)adamantane
;
_journal_issue 12
_journal_name_full 'Acta Crystallographica Section E'
_journal_page_first o1439
_journal_page_last o1440
_journal_paper_doi 10.1107/S1600536802021542
_journal_volume 58
_journal_year 2002
_chemical_formula_iupac 'C18 H20'
_chemical_formula_moiety 'C18 H20'
_chemical_formula_structural 'C18 H20'
_chemical_formula_sum 'C18 H20'
_chemical_formula_weight 236.34
_chemical_name_systematic ?
_space_group_IT_number 14
_symmetry_cell_setting monoclinic
_symmetry_space_group_name_Hall '-P 2ybc'
_symmetry_space_group_name_H-M 'P 1 21/c 1'
_atom_sites_solution_hydrogens geom
_atom_sites_solution_primary direct
_atom_sites_solution_secondary difmap
_cell_angle_alpha 90
_cell_angle_beta 107.986(9)
_cell_angle_gamma 90
_cell_formula_units_Z 4
_cell_length_a 9.0500(10)
_cell_length_b 14.2240(10)
_cell_length_c 11.0810(10)
_cell_measurement_reflns_used 25
_cell_measurement_temperature 296(2)
_cell_measurement_theta_max 13.936
_cell_measurement_theta_min 9.792
_cell_volume 1356.7(2)
_computing_cell_refinement 'CAD-4 EXPRESS'
_computing_data_collection 'CAD-4 EXPRESS (Enraf-Nonius, 1994)'
_computing_data_reduction 'XCAD4 (Harms & Wocadlo, 1995)'
_computing_molecular_graphics 'ORTEP-3 (Farrugia, 1997)'
_computing_publication_material 'WinGX (Farrugia, 1999)'
_computing_structure_refinement 'SHELXL97 (Sheldrick, 1997)'
_computing_structure_solution 'SHELXS86 (Sheldrick, 1985)'
_diffrn_ambient_temperature 296(2)
_diffrn_measured_fraction_theta_full 0.999
_diffrn_measured_fraction_theta_max 0.999
_diffrn_measurement_device '\k-geometry diffractometer'
_diffrn_measurement_device_type 'Enraf-Nonius CAD-4'
_diffrn_measurement_method \w-2\q
_diffrn_radiation_monochromator graphite
_diffrn_radiation_type MoK\a
_diffrn_radiation_wavelength 0.71073
_diffrn_reflns_av_R_equivalents 0.0282
_diffrn_reflns_limit_h_max 10
_diffrn_reflns_limit_h_min 0
_diffrn_reflns_limit_k_max 16
_diffrn_reflns_limit_k_min 0
_diffrn_reflns_limit_l_max 12
_diffrn_reflns_limit_l_min -13
_diffrn_reflns_number 2542
_diffrn_reflns_theta_full 24.98
_diffrn_reflns_theta_max 24.98
_diffrn_reflns_theta_min 2.37
_diffrn_standards_decay_% 4
_diffrn_standards_interval_time 120
_diffrn_standards_number 3
_exptl_absorpt_coefficient_mu 0.065
_exptl_absorpt_correction_T_max 0.9914
_exptl_absorpt_correction_T_min 0.911
_exptl_absorpt_correction_type '\y scan'
_exptl_absorpt_process_details '(North et al., 1968)'
_exptl_crystal_colour colourless
_exptl_crystal_density_diffrn 1.157
_exptl_crystal_density_method 'not measured'
_exptl_crystal_description prism
_exptl_crystal_F_000 512
_exptl_crystal_size_max 0.50
_exptl_crystal_size_mid 0.27
_exptl_crystal_size_min 0.10
_refine_diff_density_max 0.174
_refine_diff_density_min -0.17
_refine_ls_extinction_coef 0.023(3)
_refine_ls_extinction_expression Fc^*^=kFc[1+0.001xFc^2^\l^3^/sin(2\q)]^-1/4^
_refine_ls_extinction_method SHELXL
_refine_ls_goodness_of_fit_ref 1.146
_refine_ls_hydrogen_treatment constr
_refine_ls_matrix_type full
_refine_ls_number_parameters 164
_refine_ls_number_reflns 2385
_refine_ls_number_restraints 0
_refine_ls_restrained_S_all 1.146
_refine_ls_R_factor_all 0.1162
_refine_ls_R_factor_gt 0.0572
_refine_ls_shift/su_max <0.001
_refine_ls_shift/su_mean 0
_refine_ls_structure_factor_coef Fsqd
_refine_ls_weighting_details 'calc w = 1/[\s^2^(Fo^2^)+(0.038P)^2^+2.0561P] where P = (Fo^2^+2Fc^2^)/3'
_refine_ls_weighting_scheme calc
_refine_ls_wR_factor_gt 0.1732
_refine_ls_wR_factor_ref 0.1943
_reflns_number_gt 1381
_reflns_number_total 2385
_reflns_threshold_expression I>2\s(I)
_cod_data_source_file ww6041.cif
_cod_data_source_block I
_cod_original_sg_symbol_H-M 'P 21/c'
_cod_database_code 2201687
_cod_database_fobs_code 2201687

loop_
_symmetry_equiv_pos_as_xyz
'x, y, z'
'-x, y+1/2, -z+1/2'
'-x, -y, -z'
'x, -y-1/2, z-1/2'

loop_
_atom_site_label
_atom_site_fract_x
_atom_site_fract_y
_atom_site_fract_z
_atom_site_U_iso_or_equiv
_atom_site_adp_type
_atom_site_calc_flag
_atom_site_refinement_flags
_atom_site_occupancy
_atom_site_disorder_assembly
_atom_site_disorder_group
_atom_site_type_symbol
C1 0.4831(4) 0.1407(3) 0.1793(3) 0.0426(9) Uani d . 1 . . C
C2 0.4019(4) 0.1943(3) 0.2620(4) 0.0508(10) Uani d . 1 . . C
H2A 0.476 0.2077 0.3444 0.061 Uiso calc R 1 . . H
H2B 0.3617 0.2536 0.222 0.061 Uiso calc R 1 . . H
C3 0.2694(5) 0.1348(3) 0.2781(4) 0.0548(11) Uani d . 1 . . C
H3 0.2182 0.1696 0.3304 0.066 Uiso calc R 1 . . H
C4 0.1514(5) 0.1148(3) 0.1500(4) 0.0620(12) Uani d . 1 . . C
H4A 0.1104 0.1734 0.1082 0.074 Uiso calc R 1 . . H
H4B 0.0657 0.0786 0.1611 0.074 Uiso calc R 1 . . H
C5 0.2306(5) 0.0598(3) 0.0692(4) 0.0614(12) Uani d . 1 . . C
H5 0.155 0.0462 -0.0136 0.074 Uiso calc R 1 . . H
C6 0.3625(5) 0.1196(3) 0.0506(4) 0.0562(11) Uani d . 1 . . C
H6A 0.3207 0.1781 0.0088 0.067 Uiso calc R 1 . . H
H6B 0.4117 0.0862 -0.0031 0.067 Uiso calc R 1 . . H
C7 0.5451(5) 0.0472(3) 0.2460(4) 0.0572(11) Uani d . 1 . . C
H7A 0.5966 0.0121 0.1955 0.069 Uiso calc R 1 . . H
H7B 0.6205 0.0599 0.328 0.069 Uiso calc R 1 . . H
C8 0.4122(5) -0.0108(3) 0.2638(5) 0.0639(12) Uani d . 1 . . C
H8 0.453 -0.0699 0.3066 0.077 Uiso calc R 1 . . H
C9 0.2953(6) -0.0320(3) 0.1347(5) 0.0691(14) Uani d . 1 . . C
H9A 0.3456 -0.0669 0.0831 0.083 Uiso calc R 1 . . H
H9B 0.2114 -0.0702 0.1454 0.083 Uiso calc R 1 . . H
C10 0.3316(6) 0.0439(3) 0.3438(4) 0.0659(13) Uani d . 1 . . C
H10A 0.2471 0.0068 0.3554 0.079 Uiso calc R 1 . . H
H10B 0.4048 0.0568 0.4267 0.079 Uiso calc R 1 . . H
C11 0.6127(4) 0.1958(3) 0.1605(4) 0.0493(10) Uani d . 1 . . C
C12 0.7184(4) 0.2388(3) 0.1455(4) 0.0488(10) Uani d . 1 . . C
C13 0.8431(4) 0.2901(3) 0.1222(3) 0.0412(9) Uani d . 1 . . C
C14 0.8467(4) 0.3048(3) -0.0016(4) 0.0494(10) Uani d . 1 . . C
H14 0.7684 0.2798 -0.0695 0.059 Uiso calc R 1 . . H
C15 0.9647(5) 0.3560(3) -0.0246(4) 0.0558(12) Uani d . 1 . . C
H15 0.9648 0.3658 -0.1075 0.067 Uiso calc R 1 . . H
C16 1.0815(5) 0.3926(3) 0.0743(4) 0.0573(12) Uani d . 1 . . C
H16 1.1606 0.4274 0.0584 0.069 Uiso calc R 1 . . H
C17 1.0820(5) 0.3778(3) 0.1971(4) 0.0550(11) Uani d . 1 . . C
H17 1.1622 0.4021 0.2642 0.066 Uiso calc R 1 . . H
C18 0.9641(4) 0.3272(3) 0.2213(4) 0.0485(10) Uani d . 1 . . C
H18 0.9654 0.3177 0.3047 0.058 Uiso calc R 1 . . H

loop_
_atom_site_aniso_label
_atom_site_aniso_U_11
_atom_site_aniso_U_22
_atom_site_aniso_U_33
_atom_site_aniso_U_12
_atom_site_aniso_U_13
_atom_site_aniso_U_23
C1 0.0360(19) 0.049(2) 0.047(2) -0.0009(17) 0.0188(17) -0.0012(18)
C2 0.049(2) 0.053(3) 0.054(2) 0.002(2) 0.0200(19) -0.005(2)
C3 0.050(2) 0.063(3) 0.061(3) 0.002(2) 0.032(2) -0.008(2)
C4 0.042(2) 0.075(3) 0.072(3) -0.003(2) 0.022(2) 0.004(2)
C5 0.056(3) 0.074(3) 0.050(3) -0.018(2) 0.012(2) -0.006(2)
C6 0.055(2) 0.073(3) 0.044(2) -0.010(2) 0.0210(19) -0.002(2)
C7 0.055(3) 0.053(3) 0.064(3) 0.010(2) 0.020(2) -0.001(2)
C8 0.072(3) 0.046(3) 0.078(3) 0.004(2) 0.028(3) 0.008(2)
C9 0.077(3) 0.055(3) 0.086(4) -0.020(2) 0.041(3) -0.019(3)
C10 0.077(3) 0.072(3) 0.057(3) -0.005(3) 0.031(2) 0.007(2)
C11 0.047(2) 0.055(3) 0.048(2) 0.001(2) 0.0182(19) -0.0050(19)
C12 0.044(2) 0.053(3) 0.055(3) 0.000(2) 0.0231(19) -0.004(2)
C13 0.0369(19) 0.045(2) 0.045(2) 0.0022(17) 0.0168(17) 0.0001(18)
C14 0.045(2) 0.059(3) 0.041(2) 0.002(2) 0.0074(18) -0.002(2)
C15 0.059(3) 0.066(3) 0.050(2) 0.000(2) 0.026(2) 0.010(2)
C16 0.055(3) 0.058(3) 0.067(3) -0.007(2) 0.031(2) 0.003(2)
C17 0.047(2) 0.057(3) 0.058(3) -0.006(2) 0.012(2) -0.011(2)
C18 0.050(2) 0.056(3) 0.045(2) 0.002(2) 0.0205(19) -0.0043(19)

loop_
_atom_type_symbol
_atom_type_description
_atom_type_scat_dispersion_real
_atom_type_scat_dispersion_imag
_atom_type_scat_source
C C 0.0033 0.0016 'International Tables Vol C Tables 4.2.6.8 and 6.1.1.4'
H H 0 0 'International Tables Vol C Tables 4.2.6.8 and 6.1.1.4'

loop_
_geom_angle_atom_site_label_1
_geom_angle_atom_site_label_2
_geom_angle_atom_site_label_3
_geom_angle
_geom_angle_publ_flag
C11 C1 C6 110.0(3) yes
C11 C1 C7 109.8(3) yes
C6 C1 C7 109.0(3) yes
C11 C1 C2 111.5(3) yes
C6 C1 C2 108.4(3) yes
C7 C1 C2 108.1(3) yes
C3 C2 C1 109.4(3) yes
C3 C2 H2A 109.8 ?
C1 C2 H2A 109.8 ?
C3 C2 H2B 109.8 ?
C1 C2 H2B 109.8 ?
H2A C2 H2B 108.2 ?
C10 C3 C4 110.0(4) yes
C10 C3 C2 110.1(3) yes
C4 C3 C2 110.3(3) yes
C10 C3 H3 108.8 ?
C4 C3 H3 108.8 ?
C2 C3 H3 108.8 ?
C3 C4 C5 108.8(3) yes
C3 C4 H4A 109.9 ?
C5 C4 H4A 109.9 ?
C3 C4 H4B 109.9 ?
C5 C4 H4B 109.9 ?
H4A C4 H4B 108.3 ?
C9 C5 C4 110.0(4) yes
C9 C5 C6 109.9(4) yes
C4 C5 C6 108.8(4) yes
C9 C5 H5 109.4 ?
C4 C5 H5 109.4 ?
C6 C5 H5 109.4 ?
C5 C6 C1 110.1(3) yes
C5 C6 H6A 109.6 ?
C1 C6 H6A 109.6 ?
C5 C6 H6B 109.6 ?
C1 C6 H6B 109.6 ?
H6A C6 H6B 108.1 ?
C8 C7 C1 110.2(3) yes
C8 C7 H7A 109.6 ?
C1 C7 H7A 109.6 ?
C8 C7 H7B 109.6 ?
C1 C7 H7B 109.6 ?
H7A C7 H7B 108.1 ?
C7 C8 C9 109.5(4) yes
C7 C8 C10 109.8(4) yes
C9 C8 C10 109.2(4) yes
C7 C8 H8 109.5 ?
C9 C8 H8 109.5 ?
C10 C8 H8 109.5 ?
C5 C9 C8 109.4(4) yes
C5 C9 H9A 109.8 ?
C8 C9 H9A 109.8 ?
C5 C9 H9B 109.8 ?
C8 C9 H9B 109.8 ?
H9A C9 H9B 108.3 ?
C3 C10 C8 109.4(3) yes
C3 C10 H10A 109.8 ?
C8 C10 H10A 109.8 ?
C3 C10 H10B 109.8 ?
C8 C10 H10B 109.8 ?
H10A C10 H10B 108.2 ?
C12 C11 C1 179.0(4) yes
C11 C12 C13 177.8(5) yes
C18 C13 C14 117.8(3) yes
C18 C13 C12 121.5(3) yes
C14 C13 C12 120.7(4) yes
C15 C14 C13 120.9(4) yes
C15 C14 H14 119.6 ?
C13 C14 H14 119.6 ?
C16 C15 C14 120.3(4) ?
C16 C15 H15 119.9 ?
C14 C15 H15 119.9 ?
C15 C16 C17 119.9(4) yes
C15 C16 H16 120.0 ?
C17 C16 H16 120.0 ?
C16 C17 C18 120.3(4) yes
C16 C17 H17 119.8 ?
C18 C17 H17 119.8 ?
C17 C18 C13 120.7(4) yes
C17 C18 H18 119.6 ?
C13 C18 H18 119.6 ?

loop_
_geom_bond_atom_site_label_1
_geom_bond_atom_site_label_2
_geom_bond_site_symmetry_2
_geom_bond_distance
_geom_bond_publ_flag
C1 C11 . 1.477(5) yes
C1 C6 . 1.534(5) yes
C1 C7 . 1.541(5) yes
C1 C2 . 1.542(5) yes
C2 C3 . 1.523(5) yes
C2 H2A . 0.9700 ?
C2 H2B . 0.9700 ?
C3 C10 . 1.506(6) yes
C3 C4 . 1.517(6) yes
C3 H3 . 0.9800 ?
C4 C5 . 1.524(6) yes
C4 H4A . 0.9700 ?
C4 H4B . 0.9700 ?
C5 C9 . 1.521(6) yes
C5 C6 . 1.530(6) yes
C5 H5 . 0.9800 ?
C6 H6A . 0.9700 ?
C6 H6B . 0.9700 ?
C7 C8 . 1.521(6) yes
C7 H7A . 0.9700 ?
C7 H7B . 0.9700 ?
C8 C9 . 1.523(6) yes
C8 C10 . 1.524(6) yes
C8 H8 . 0.9800 ?
C9 H9A . 0.9700 ?
C9 H9B . 0.9700 ?
C10 H10A . 0.9700 ?
C10 H10B . 0.9700 ?
C11 C12 . 1.190(5) yes
C12 C13 . 1.433(5) yes
C13 C18 . 1.393(5) yes
C13 C14 . 1.398(5) yes
C14 C15 . 1.379(5) yes
C14 H14 . 0.9300 ?
C15 C16 . 1.369(6) yes
C15 H15 . 0.9300 ?
C16 C17 . 1.376(6) yes
C16 H16 . 0.9300 ?
C17 C18 . 1.380(5) yes
C17 H17 . 0.9300 ?
C18 H18 . 0.9300 ?

loop_
_cod_related_entry_id
_cod_related_entry_database
_cod_related_entry_code
1 ChemSpider 127596
